data_4505361
loop_
_publ_author_name
'Jayaraman, Akhila'
'Balasubramaniam, Venkataramanan'
'Valiyaveettil, Suresh'

_publ_section_title
;
 Characterization of Pseudopolymorphs of a Hydroxybenzoic Acid Derivative
;
_journal_issue 6
_journal_name_full 'Crystal Growth &amp; Design'
_journal_page_first 1403
_journal_paper_doi 10.1021/cg0496890
_journal_volume 4
_journal_year 2004
_chemical_formula_sum 'C33 H28 O4 S'
_chemical_formula_weight 520.61
_chemical_name_systematic
; 
 ? 
;
_space_group_IT_number 2
_symmetry_cell_setting triclinic
_symmetry_space_group_name_Hall '-P 1'
_symmetry_space_group_name_H-M 'P -1'
_atom_sites_solution_hydrogens geom
_atom_sites_solution_primary direct
_atom_sites_solution_secondary difmap
_audit_creation_method SHELXL-97
_cell_angle_alpha 102.8750(10)
_cell_angle_beta 101.5390(10)
_cell_angle_gamma 109.6500(10)
_cell_formula_units_Z 6
_cell_length_a 15.2949(8)
_cell_length_b 16.3926(8)
_cell_length_c 18.4924(10)
_cell_measurement_reflns_used 5735
_cell_measurement_temperature 223(2)
_cell_measurement_theta_max 22.12
_cell_measurement_theta_min 2.16
_cell_volume 4061.3(4)
_computing_cell_refinement 'Bruker SMART'
_computing_data_collection 'Bruker SMART'
_computing_data_reduction 'Bruker SAINT'
_computing_molecular_graphics 'Bruker SHELXTL'
_computing_publication_material 'Bruker SHELXTL'
_computing_structure_refinement 'SHELXL-97 (Sheldrick, 1997)'
_computing_structure_solution 'SHELXS-97 (Sheldrick, 1990)'
_diffrn_ambient_temperature 223(2)
_diffrn_measured_fraction_theta_full 0.999
_diffrn_measured_fraction_theta_max 0.999
_diffrn_measurement_device_type 'CCD area detector'
_diffrn_measurement_method 'phi and omega scans'
_diffrn_radiation_monochromator graphite
_diffrn_radiation_source 'fine-focus sealed tube'
_diffrn_radiation_type MoK\a
_diffrn_radiation_wavelength 0.71073
_diffrn_reflns_av_R_equivalents 0.0480
_diffrn_reflns_av_sigmaI/netI 0.0621
_diffrn_reflns_limit_h_max 19
_diffrn_reflns_limit_h_min -19
_diffrn_reflns_limit_k_max 21
_diffrn_reflns_limit_k_min -21
_diffrn_reflns_limit_l_max 24
_diffrn_reflns_limit_l_min -24
_diffrn_reflns_number 53697
_diffrn_reflns_theta_full 27.50
_diffrn_reflns_theta_max 27.50
_diffrn_reflns_theta_min 1.18
_exptl_absorpt_coefficient_mu 0.156
_exptl_absorpt_correction_T_max 0.9605
_exptl_absorpt_correction_T_min 0.9315
_exptl_absorpt_correction_type 'Sadabs, (Sheldrick 2001)'
_exptl_crystal_colour YELLOW
_exptl_crystal_density_diffrn 1.277
_exptl_crystal_density_meas 0
_exptl_crystal_density_method 'not measured'
_exptl_crystal_description Block
_exptl_crystal_F_000 1644
_exptl_crystal_size_max 0.46
_exptl_crystal_size_mid 0.28
_exptl_crystal_size_min 0.26
_refine_diff_density_max 1.473
_refine_diff_density_min -0.604
_refine_diff_density_rms 0.062
_refine_ls_extinction_method none
_refine_ls_goodness_of_fit_ref 1.046
_refine_ls_hydrogen_treatment mixed
_refine_ls_matrix_type full
_refine_ls_number_parameters 1059
_refine_ls_number_reflns 18636
_refine_ls_number_restraints 23
_refine_ls_restrained_S_all 1.055
_refine_ls_R_factor_all 0.1213
_refine_ls_R_factor_gt 0.0753
_refine_ls_shift/su_max 0.001
_refine_ls_shift/su_mean 0.000
_refine_ls_structure_factor_coef Fsqd
_refine_ls_weighting_details 'calc w=1/[\s^2^(Fo^2^)+(0.1025P)^2^+1.3779P] where P=(Fo^2^+2Fc^2^)/3'
_refine_ls_weighting_scheme calc
_refine_ls_wR_factor_gt 0.1895
_refine_ls_wR_factor_ref 0.2132
_reflns_number_gt 11508
_reflns_number_total 18636
_reflns_threshold_expression >2sigma(I)
_cod_data_source_file cg0496890si20040909_030424.cif
_cod_data_source_block 3154
_cod_depositor_comments
;
The following automatic conversions were performed:

'_symmetry_cell_setting' value 'Triclinic' changed to 'triclinic'
according to /home/saulius/struct/CIF-dictionaries/cif_core.dic
dictionary named 'cif_core.dic' version 2.4.1 from 2010-06-29.

Automatic conversion script
Id: cif_fix_values 1715 2011-07-08 13:25:40Z adriana 
;
_cod_original_sg_symbol_H-M P-1
_cod_database_code 4505361

loop_
_symmetry_equiv_pos_as_xyz
'x, y, z'
'-x, -y, -z'

loop_
_atom_site_label
_atom_site_type_symbol
_atom_site_fract_x
_atom_site_fract_y
_atom_site_fract_z
_atom_site_U_iso_or_equiv
_atom_site_adp_type
_atom_site_occupancy
_atom_site_symmetry_multiplicity
_atom_site_calc_flag
_atom_site_refinement_flags
_atom_site_disorder_assembly
_atom_site_disorder_group
O1 O 1.0185(2) 0.48644(15) 0.41006(15) 0.0612(7) Uani 1 1 d D . .
H1O H 1.020(5) 0.526(3) 0.449(2) 0.17(3) Uiso 1 1 d D . .
O2 O 1.0013(2) 0.39326(15) 0.48238(14) 0.0624(7) Uani 1 1 d . . .
O3 O 1.00926(17) 0.14335(14) 0.16990(13) 0.0512(6) Uani 1 1 d D . .
H3O H 1.023(3) 0.103(2) 0.186(2) 0.074(13) Uiso 1 1 d D . .
O4 O 0.61181(15) 0.51478(13) 0.99679(12) 0.0405(5) Uani 1 1 d D . .
H4O H 0.608(3) 0.5508(18) 1.0358(13) 0.059(10) Uiso 1 1 d D . .
O5 O 0.58367(15) 0.42048(12) 1.06784(11) 0.0403(5) Uani 1 1 d . . .
O6 O 0.70517(15) 0.20194(13) 0.80603(11) 0.0376(4) Uani 1 1 d D . .
H6O H 0.721(2) 0.219(2) 0.7688(12) 0.046(9) Uiso 1 1 d D . .
O7 O 0.58409(17) 0.53952(13) 0.18980(12) 0.0441(5) Uani 1 1 d D . .
H7O H 0.577(3) 0.500(2) 0.1487(15) 0.100(16) Uiso 1 1 d D . .
O8 O 0.60151(15) 0.62900(12) 0.11443(11) 0.0405(5) Uani 1 1 d . . .
O9 O 0.65085(15) 0.91119(12) 0.43022(10) 0.0377(5) Uani 1 1 d . . .
H9O H 0.6117 0.8938 0.4544 0.057 Uiso 1 1 calc R . .
C1 C 1.0119(2) 0.41090(19) 0.42096(19) 0.0455(7) Uani 1 1 d . . .
C2 C 1.0152(2) 0.34076(18) 0.35698(17) 0.0397(7) Uani 1 1 d . . .
C3 C 1.0244(2) 0.35767(19) 0.28811(18) 0.0407(7) Uani 1 1 d . . .
H3A H 1.0319 0.4155 0.2836 0.049 Uiso 1 1 calc R . .
C4 C 1.0228(2) 0.29126(18) 0.22544(17) 0.0381(6) Uani 1 1 d . . .
C5 C 1.0106(2) 0.20461(18) 0.23284(18) 0.0393(7) Uani 1 1 d . . .
C6 C 0.9981(2) 0.18547(18) 0.30117(17) 0.0387(7) Uani 1 1 d . . .
C7 C 1.0021(2) 0.25482(18) 0.36291(17) 0.0392(7) Uani 1 1 d . . .
H7A H 0.9958 0.2431 0.4095 0.047 Uiso 1 1 calc R . .
C8 C 1.1326(2) 0.4483(2) -0.05745(19) 0.0573(9) Uani 1 1 d . . .
H8A H 1.1902 0.4653 -0.0174 0.069 Uiso 1 1 calc R . .
C9 C 1.1373(3) 0.4788(3) -0.1211(2) 0.0713(11) Uani 1 1 d . . .
H9B H 1.1976 0.5168 -0.1237 0.086 Uiso 1 1 calc R . .
C10 C 1.0539(3) 0.4537(3) -0.1809(2) 0.0616(9) Uani 1 1 d . . .
H10A H 1.0571 0.4735 -0.2246 0.074 Uiso 1 1 calc R . .
C11 C 0.9654(3) 0.3990(2) -0.1760(2) 0.0565(9) Uani 1 1 d . . .
H11A H 0.9080 0.3819 -0.2163 0.068 Uiso 1 1 calc R . .
C12 C 0.9614(2) 0.3697(2) -0.1123(2) 0.0522(8) Uani 1 1 d . . .
H12A H 0.9007 0.3327 -0.1097 0.063 Uiso 1 1 calc R . .
C13 C 1.0441(2) 0.39304(19) -0.05168(18) 0.0436(7) Uani 1 1 d . . .
C14 C 1.0383(2) 0.36345(19) 0.01768(18) 0.0420(7) Uani 1 1 d . . .
C15 C 0.9655(2) 0.3647(2) 0.0499(2) 0.0523(8) Uani 1 1 d . . .
H15A H 0.9178 0.3828 0.0265 0.063 Uiso 1 1 calc R . .
C16 C 0.9606(2) 0.3402(2) 0.1156(2) 0.0514(8) Uani 1 1 d . . .
H16A H 0.9100 0.3425 0.1365 0.062 Uiso 1 1 calc R . .
C17 C 1.0284(2) 0.31192(18) 0.15207(18) 0.0418(7) Uani 1 1 d . . .
C18 C 1.1018(2) 0.3091(2) 0.11945(19) 0.0488(8) Uani 1 1 d . . .
H18A H 1.1481 0.2891 0.1420 0.059 Uiso 1 1 calc R . .
C19 C 1.1076(2) 0.3356(2) 0.05364(19) 0.0495(8) Uani 1 1 d . . .
H19A H 1.1588 0.3348 0.0330 0.059 Uiso 1 1 calc R . .
C20 C 0.8616(2) -0.2522(2) 0.2741(2) 0.0551(9) Uani 1 1 d . . .
H20A H 0.8564 -0.2471 0.2239 0.066 Uiso 1 1 calc R . .
C21 C 0.8373(3) -0.3372(2) 0.2844(3) 0.0643(10) Uani 1 1 d . . .
H21A H 0.8145 -0.3896 0.2410 0.077 Uiso 1 1 calc R . .
C22 C 0.8461(3) -0.3456(2) 0.3576(3) 0.0650(10) Uani 1 1 d . . .
H22A H 0.8314 -0.4033 0.3644 0.078 Uiso 1 1 calc R . .
C23 C 0.8761(3) -0.2704(2) 0.4198(3) 0.0657(10) Uani 1 1 d . . .
H23A H 0.8812 -0.2759 0.4698 0.079 Uiso 1 1 calc R . .
C24 C 0.8995(3) -0.1849(2) 0.4098(2) 0.0568(9) Uani 1 1 d . . .
H24A H 0.9198 -0.1332 0.4534 0.068 Uiso 1 1 calc R . .
C25 C 0.8937(2) -0.17429(19) 0.3374(2) 0.0444(7) Uani 1 1 d . . .
C26 C 0.9212(2) -0.08160(19) 0.32763(18) 0.0412(7) Uani 1 1 d . . .
C27 C 0.9967(2) -0.0059(2) 0.38360(19) 0.0459(7) Uani 1 1 d . . .
H27A H 1.0308 -0.0127 0.4286 0.055 Uiso 1 1 calc R . .
C28 C 1.0223(2) 0.07951(19) 0.37380(19) 0.0445(7) Uani 1 1 d . . .
H28A H 1.0734 0.1299 0.4125 0.053 Uiso 1 1 calc R . .
C29 C 0.9743(2) 0.09219(18) 0.30841(17) 0.0385(6) Uani 1 1 d . . .
C30 C 0.8983(2) 0.01652(19) 0.25280(18) 0.0424(7) Uani 1 1 d . . .
H30A H 0.8638 0.0234 0.2080 0.051 Uiso 1 1 calc R . .
C31 C 0.8728(2) -0.06878(19) 0.26246(18) 0.0438(7) Uani 1 1 d . . .
H31A H 0.8214 -0.1190 0.2239 0.053 Uiso 1 1 calc R . .
C32 C 0.60484(19) 0.43854(17) 1.01101(15) 0.0316(6) Uani 1 1 d . . .
C33 C 0.62772(19) 0.37585(17) 0.95428(15) 0.0318(6) Uani 1 1 d . . .
C34 C 0.64274(19) 0.39254(17) 0.88671(15) 0.0329(6) Uani 1 1 d . . .
H34A H 0.6370 0.4443 0.8761 0.040 Uiso 1 1 calc R . .
C35 C 0.66618(19) 0.33466(17) 0.83420(15) 0.0301(6) Uani 1 1 d . . .
C36 C 0.67727(18) 0.25885(17) 0.85214(15) 0.0304(6) Uani 1 1 d . . .
C37 C 0.66159(18) 0.24032(17) 0.92029(15) 0.0305(6) Uani 1 1 d . . .
C38 C 0.63570(19) 0.29927(17) 0.96970(15) 0.0326(6) Uani 1 1 d . . .
H38A H 0.6233 0.2868 1.0147 0.039 Uiso 1 1 calc R . .
C39 C 0.6775(3) 0.3521(2) 0.48083(19) 0.0553(9) Uani 1 1 d . . .
H39A H 0.6672 0.2923 0.4810 0.066 Uiso 1 1 calc R . .
C40 C 0.6736(3) 0.3724(3) 0.4120(2) 0.0695(11) Uani 1 1 d . . .
H40A H 0.6606 0.3263 0.3658 0.083 Uiso 1 1 calc R . .
C41 C 0.6886(3) 0.4596(3) 0.4107(2) 0.0652(10) Uani 1 1 d . . .
H41A H 0.6843 0.4728 0.3635 0.078 Uiso 1 1 calc R . .
C42 C 0.7098(3) 0.5268(2) 0.4783(2) 0.0557(9) Uani 1 1 d . . .
H42A H 0.7217 0.5867 0.4777 0.067 Uiso 1 1 calc R . .
C43 C 0.7139(2) 0.5074(2) 0.54739(18) 0.0448(7) Uani 1 1 d . . .
H43A H 0.7285 0.5544 0.5935 0.054 Uiso 1 1 calc R . .
C44 C 0.6965(2) 0.41912(19) 0.54979(17) 0.0389(6) Uani 1 1 d . . .
C45 C 0.6934(2) 0.39627(18) 0.62318(16) 0.0347(6) Uani 1 1 d . . .
C46 C 0.7478(2) 0.46074(19) 0.69638(17) 0.0390(7) Uani 1 1 d . . .
H46A H 0.7895 0.5194 0.6996 0.047 Uiso 1 1 calc R . .
C47 C 0.7412(2) 0.43992(18) 0.76355(16) 0.0365(6) Uani 1 1 d . . .
H47A H 0.7793 0.4843 0.8118 0.044 Uiso 1 1 calc R . .
C48 C 0.67937(19) 0.35437(17) 0.76147(15) 0.0308(6) Uani 1 1 d . . .
C49 C 0.62471(19) 0.28965(18) 0.68891(15) 0.0334(6) Uani 1 1 d . . .
H49A H 0.5823 0.2314 0.6861 0.040 Uiso 1 1 calc R . .
C50 C 0.6320(2) 0.30984(18) 0.62121(16) 0.0345(6) Uani 1 1 d . . .
H50A H 0.5951 0.2648 0.5730 0.041 Uiso 1 1 calc R . .
C51 C 0.6223(2) -0.1422(2) 0.99808(17) 0.0434(7) Uani 1 1 d . . .
H51A H 0.5601 -0.1446 0.9764 0.052 Uiso 1 1 calc R . .
C52 C 0.6315(2) -0.2169(2) 1.01704(18) 0.0487(8) Uani 1 1 d . . .
H52A H 0.5756 -0.2689 1.0093 0.058 Uiso 1 1 calc R . .
C53 C 0.7216(3) -0.2151(2) 1.04695(19) 0.0502(8) Uani 1 1 d . . .
H53A H 0.7280 -0.2661 1.0587 0.060 Uiso 1 1 calc R . .
C54 C 0.8023(3) -0.1386(2) 1.0596(2) 0.0585(9) Uani 1 1 d . . .
H54A H 0.8644 -0.1371 1.0802 0.070 Uiso 1 1 calc R . .
C55 C 0.7936(2) -0.0634(2) 1.0425(2) 0.0522(8) Uani 1 1 d . . .
H55A H 0.8498 -0.0107 1.0526 0.063 Uiso 1 1 calc R . .
C56 C 0.7037(2) -0.06438(19) 1.01073(15) 0.0364(6) Uani 1 1 d . . .
C57 C 0.6934(2) 0.01441(18) 0.98809(16) 0.0348(6) Uani 1 1 d . . .
C58 C 0.7276(2) 0.1002(2) 1.04208(16) 0.0424(7) Uani 1 1 d . . .
H58A H 0.7585 0.1097 1.0944 0.051 Uiso 1 1 calc R . .
C59 C 0.7165(2) 0.17235(19) 1.01952(16) 0.0398(7) Uani 1 1 d . . .
H59A H 0.7384 0.2296 1.0573 0.048 Uiso 1 1 calc R . .
C60 C 0.67381(19) 0.16199(17) 0.94235(15) 0.0321(6) Uani 1 1 d . . .
C61 C 0.6417(2) 0.07591(18) 0.88865(16) 0.0361(6) Uani 1 1 d . . .
H61A H 0.6133 0.0666 0.8359 0.043 Uiso 1 1 calc R . .
C62 C 0.6509(2) 0.00366(18) 0.91161(16) 0.0378(6) Uani 1 1 d . . .
H62A H 0.6276 -0.0540 0.8742 0.045 Uiso 1 1 calc R . .
C63 C 0.59793(19) 0.61736(17) 0.17743(15) 0.0314(6) Uani 1 1 d . . .
C64 C 0.61090(18) 0.69267(17) 0.24551(15) 0.0306(6) Uani 1 1 d . . .
C65 C 0.62406(19) 0.77708(17) 0.23629(15) 0.0298(5) Uani 1 1 d . . .
H65A H 0.6229 0.7842 0.1871 0.036 Uiso 1 1 calc R . .
C66 C 0.63891(18) 0.85168(17) 0.29800(15) 0.0292(5) Uani 1 1 d . . .
C67 C 0.64041(19) 0.83909(16) 0.37135(15) 0.0303(6) Uani 1 1 d . . .
C68 C 0.62978(18) 0.75431(17) 0.38224(15) 0.0292(5) Uani 1 1 d . . .
C69 C 0.61412(19) 0.68205(17) 0.31830(15) 0.0311(6) Uani 1 1 d . . .
H69A H 0.6055 0.6247 0.3244 0.037 Uiso 1 1 calc R . .
C70 C 0.5980(2) 0.6043(2) 0.68483(18) 0.0465(7) Uani 1 1 d . . .
H70A H 0.5691 0.5545 0.6388 0.056 Uiso 1 1 calc R . .
C71 C 0.5964(3) 0.5891(2) 0.75521(19) 0.0551(9) Uani 1 1 d . . .
H71A H 0.5675 0.5292 0.7566 0.066 Uiso 1 1 calc R . .
C72 C 0.6364(3) 0.6605(3) 0.82285(19) 0.0571(9) Uani 1 1 d . . .
H72A H 0.6336 0.6499 0.8704 0.069 Uiso 1 1 calc R . .
C73 C 0.6812(3) 0.7487(3) 0.82096(18) 0.0554(9) Uani 1 1 d . . .
H73A H 0.7098 0.7980 0.8673 0.067 Uiso 1 1 calc R . .
C74 C 0.6836(2) 0.7636(2) 0.75029(17) 0.0465(7) Uani 1 1 d . . .
H74A H 0.7142 0.8234 0.7494 0.056 Uiso 1 1 calc R . .
C75 C 0.6418(2) 0.69209(19) 0.68086(16) 0.0370(6) Uani 1 1 d . . .
C76 C 0.6407(2) 0.70808(18) 0.60454(15) 0.0333(6) Uani 1 1 d . . .
C77 C 0.5654(2) 0.65018(18) 0.53687(16) 0.0360(6) Uani 1 1 d . . .
H77A H 0.5151 0.5998 0.5396 0.043 Uiso 1 1 calc R . .
C78 C 0.56308(19) 0.66519(17) 0.46669(15) 0.0324(6) Uani 1 1 d . . .
H78A H 0.5120 0.6240 0.4222 0.039 Uiso 1 1 calc R . .
C79 C 0.63446(19) 0.73996(16) 0.45943(15) 0.0297(6) Uani 1 1 d . . .
C80 C 0.7093(2) 0.79790(18) 0.52622(16) 0.0355(6) Uani 1 1 d . . .
H80A H 0.7583 0.8493 0.5235 0.043 Uiso 1 1 calc R . .
C81 C 0.7137(2) 0.78176(19) 0.59698(16) 0.0375(6) Uani 1 1 d . . .
H81A H 0.7668 0.8211 0.6408 0.045 Uiso 1 1 calc R . .
C82 C 0.5995(2) 1.2027(2) 0.19531(17) 0.0437(7) Uani 1 1 d . . .
H82A H 0.5385 1.1532 0.1766 0.052 Uiso 1 1 calc R . .
C83 C 0.6068(2) 1.2851(2) 0.18398(18) 0.0470(7) Uani 1 1 d . . .
H83A H 0.5510 1.2915 0.1584 0.056 Uiso 1 1 calc R . .
C84 C 0.6954(2) 1.3576(2) 0.20992(18) 0.0467(8) Uani 1 1 d . . .
H84A H 0.7004 1.4136 0.2024 0.056 Uiso 1 1 calc R . .
C85 C 0.7775(2) 1.3479(2) 0.2472(2) 0.0503(8) Uani 1 1 d . . .
H85A H 0.8384 1.3973 0.2649 0.060 Uiso 1 1 calc R . .
C86 C 0.7695(2) 1.2651(2) 0.25842(18) 0.0443(7) Uani 1 1 d . . .
H86A H 0.8257 1.2587 0.2832 0.053 Uiso 1 1 calc R . .
C87 C 0.6806(2) 1.19184(18) 0.23391(16) 0.0343(6) Uani 1 1 d . . .
C88 C 0.67200(19) 1.10472(18) 0.24992(15) 0.0323(6) Uani 1 1 d . . .
C89 C 0.7262(2) 1.10406(18) 0.31982(16) 0.0352(6) Uani 1 1 d . . .
H89A H 0.7708 1.1598 0.3568 0.042 Uiso 1 1 calc R . .
C90 C 0.7162(2) 1.02389(17) 0.33625(16) 0.0341(6) Uani 1 1 d . . .
H90A H 0.7545 1.0260 0.3838 0.041 Uiso 1 1 calc R . .
C91 C 0.65024(19) 0.93998(17) 0.28340(15) 0.0305(6) Uani 1 1 d . . .
C92 C 0.5971(2) 0.94069(18) 0.21336(16) 0.0358(6) Uani 1 1 d . . .
H92A H 0.5524 0.8850 0.1764 0.043 Uiso 1 1 calc R . .
C93 C 0.6081(2) 1.02092(18) 0.19639(16) 0.0378(6) Uani 1 1 d . . .
H93A H 0.5717 1.0187 0.1480 0.045 Uiso 1 1 calc R . .
S1 S 0.87316(9) 0.02334(8) 0.84992(9) 0.0725(4) Uani 0.80 1 d PD A 1
O1S O 0.9508(3) -0.0008(2) 0.8370(2) 0.1190(13) Uani 1 1 d D . .
C1S C 0.8483(7) 0.0742(6) 0.7790(4) 0.188(4) Uani 1 1 d D . .
H1SA H 0.8228 0.0288 0.7280 0.283 Uiso 1 1 calc R A 1
H1SB H 0.9078 0.1229 0.7818 0.283 Uiso 1 1 calc R A 1
H1SC H 0.8007 0.0990 0.7879 0.283 Uiso 1 1 calc R A 1
C2S C 0.9142(4) 0.1183(3) 0.9302(3) 0.120(2) Uani 1 1 d D . .
H2SA H 0.9332 0.1027 0.9768 0.180 Uiso 1 1 calc R A 1
H2SB H 0.8628 0.1399 0.9326 0.180 Uiso 1 1 calc R A 1
H2SC H 0.9699 0.1659 0.9263 0.180 Uiso 1 1 calc R A 1
S2 S 0.77979(7) 0.19735(7) 0.60583(6) 0.0555(3) Uani 0.90 1 d PD B 1
O2S O 0.78240(18) 0.20161(18) 0.68729(14) 0.0627(6) Uani 1 1 d D . .
C3S C 0.8287(4) 0.1154(3) 0.5739(3) 0.0973(15) Uani 1 1 d D . .
H3SA H 0.7836 0.0550 0.5691 0.146 Uiso 1 1 calc R B 1
H3SB H 0.8904 0.1303 0.6115 0.146 Uiso 1 1 calc R B 1
H3SC H 0.8386 0.1165 0.5239 0.146 Uiso 1 1 calc R B 1
C4S C 0.8771(3) 0.2940(3) 0.6075(3) 0.0781(12) Uani 1 1 d D . .
H4SA H 0.8636 0.3479 0.6237 0.117 Uiso 1 1 calc R B 1
H4SB H 0.8848 0.2865 0.5559 0.117 Uiso 1 1 calc R B 1
H4SC H 0.9365 0.3010 0.6437 0.117 Uiso 1 1 calc R B 1
S3 S 0.58295(9) 0.93994(8) 0.60685(7) 0.0469(3) Uani 0.70 1 d PD C 1
O3S O 0.5420(3) 0.8900(2) 0.52552(17) 0.0907(10) Uani 1 1 d D . .
C5S C 0.5258(3) 0.8746(3) 0.6596(2) 0.0685(11) Uani 1 1 d D . .
H5SA H 0.5424 0.8220 0.6552 0.103 Uiso 1 1 calc R C 1
H5SB H 0.4558 0.8544 0.6392 0.103 Uiso 1 1 calc R C 1
H5SC H 0.5473 0.9112 0.7138 0.103 Uiso 1 1 calc R C 1
C6S C 0.5394(3) 1.0278(2) 0.6269(2) 0.0592(9) Uani 1 1 d D . .
H6SA H 0.5650 1.0719 0.6011 0.089 Uiso 1 1 calc R C 1
H6SB H 0.5605 1.0580 0.6826 0.089 Uiso 1 1 calc R C 1
H6SC H 0.4688 1.0015 0.6080 0.089 Uiso 1 1 calc R C 1
S1A S 0.9386(4) 0.0670(3) 0.8391(3) 0.0642(12) Uiso 0.20 1 d PD A 2
S2A S 0.8582(9) 0.2067(8) 0.6511(7) 0.094(4) Uiso 0.10 1 d PD B 2
S3A S 0.5090(3) 0.9134(2) 0.58088(19) 0.0583(7) Uiso 0.30 1 d PD C 2

loop_
_atom_site_aniso_label
_atom_site_aniso_U_11
_atom_site_aniso_U_22
_atom_site_aniso_U_33
_atom_site_aniso_U_23
_atom_site_aniso_U_13
_atom_site_aniso_U_12
O1 0.0936(19) 0.0321(12) 0.0633(16) 0.0130(11) 0.0312(14) 0.0285(12)
O2 0.098(2) 0.0429(13) 0.0568(15) 0.0177(11) 0.0323(14) 0.0344(13)
O3 0.0674(15) 0.0342(12) 0.0578(14) 0.0121(11) 0.0266(12) 0.0243(11)
O4 0.0586(13) 0.0329(11) 0.0403(12) 0.0103(9) 0.0225(10) 0.0267(10)
O5 0.0575(13) 0.0342(10) 0.0378(11) 0.0105(9) 0.0227(10) 0.0241(9)
O6 0.0531(12) 0.0363(10) 0.0361(11) 0.0117(9) 0.0215(10) 0.0281(9)
O7 0.0728(15) 0.0251(10) 0.0391(12) 0.0102(9) 0.0263(11) 0.0196(10)
O8 0.0652(14) 0.0319(10) 0.0334(11) 0.0109(8) 0.0217(10) 0.0257(10)
O9 0.0582(13) 0.0287(10) 0.0331(10) 0.0090(8) 0.0217(9) 0.0216(9)
C1 0.0506(19) 0.0305(15) 0.0541(19) 0.0116(14) 0.0150(15) 0.0158(13)
C2 0.0341(15) 0.0298(14) 0.0495(18) 0.0075(13) 0.0072(13) 0.0122(12)
C3 0.0350(15) 0.0278(14) 0.0545(19) 0.0101(13) 0.0102(13) 0.0106(12)
C4 0.0303(14) 0.0312(14) 0.0493(17) 0.0110(13) 0.0106(13) 0.0100(11)
C5 0.0325(15) 0.0284(14) 0.0534(18) 0.0073(13) 0.0118(13) 0.0119(12)
C6 0.0334(15) 0.0313(14) 0.0495(17) 0.0096(13) 0.0071(13) 0.0154(12)
C7 0.0343(15) 0.0342(15) 0.0462(17) 0.0109(13) 0.0081(13) 0.0136(12)
C8 0.0388(18) 0.076(2) 0.0417(18) 0.0118(17) 0.0109(14) 0.0096(17)
C9 0.059(2) 0.087(3) 0.052(2) 0.019(2) 0.0224(19) 0.009(2)
C10 0.074(3) 0.071(2) 0.0420(19) 0.0131(17) 0.0224(18) 0.032(2)
C11 0.055(2) 0.059(2) 0.049(2) 0.0067(17) 0.0067(16) 0.0257(18)
C12 0.0448(19) 0.0479(18) 0.057(2) 0.0086(16) 0.0126(16) 0.0164(15)
C13 0.0419(17) 0.0351(15) 0.0455(17) 0.0022(13) 0.0128(14) 0.0122(13)
C14 0.0336(16) 0.0317(15) 0.0497(18) 0.0027(13) 0.0092(13) 0.0083(12)
C15 0.0466(19) 0.055(2) 0.069(2) 0.0258(17) 0.0232(17) 0.0284(16)
C16 0.0472(19) 0.0514(19) 0.070(2) 0.0282(17) 0.0281(17) 0.0254(16)
C17 0.0398(16) 0.0280(14) 0.0527(18) 0.0073(13) 0.0143(14) 0.0109(12)
C18 0.0436(18) 0.0512(19) 0.054(2) 0.0125(16) 0.0146(15) 0.0247(15)
C19 0.0401(17) 0.0526(19) 0.0521(19) 0.0057(15) 0.0174(15) 0.0188(15)
C20 0.052(2) 0.0360(17) 0.071(2) 0.0075(16) 0.0168(17) 0.0183(15)
C21 0.055(2) 0.0324(17) 0.098(3) 0.0064(18) 0.023(2) 0.0172(15)
C22 0.053(2) 0.040(2) 0.110(3) 0.031(2) 0.027(2) 0.0214(16)
C23 0.062(2) 0.047(2) 0.096(3) 0.034(2) 0.028(2) 0.0206(18)
C24 0.062(2) 0.0391(18) 0.071(2) 0.0170(17) 0.0227(19) 0.0200(16)
C25 0.0367(16) 0.0339(15) 0.064(2) 0.0110(14) 0.0162(15) 0.0173(13)
C26 0.0368(16) 0.0321(15) 0.0564(19) 0.0098(14) 0.0199(14) 0.0152(13)
C27 0.0444(18) 0.0392(16) 0.058(2) 0.0180(15) 0.0129(15) 0.0213(14)
C28 0.0397(17) 0.0313(15) 0.0562(19) 0.0089(14) 0.0069(14) 0.0139(13)
C29 0.0355(15) 0.0305(14) 0.0523(18) 0.0123(13) 0.0151(13) 0.0159(12)
C30 0.0404(16) 0.0341(15) 0.0525(18) 0.0104(14) 0.0150(14) 0.0159(13)
C31 0.0410(17) 0.0323(15) 0.0519(18) 0.0063(13) 0.0130(14) 0.0122(13)
C32 0.0352(14) 0.0267(13) 0.0333(14) 0.0075(11) 0.0100(12) 0.0144(11)
C33 0.0330(14) 0.0305(14) 0.0318(14) 0.0049(11) 0.0109(11) 0.0149(11)
C34 0.0362(15) 0.0245(13) 0.0368(15) 0.0060(11) 0.0079(12) 0.0145(11)
C35 0.0322(14) 0.0265(13) 0.0296(13) 0.0048(11) 0.0084(11) 0.0124(11)
C36 0.0303(14) 0.0266(13) 0.0333(14) 0.0039(11) 0.0085(11) 0.0144(11)
C37 0.0302(14) 0.0292(13) 0.0309(14) 0.0057(11) 0.0069(11) 0.0144(11)
C38 0.0354(15) 0.0336(14) 0.0303(14) 0.0081(11) 0.0110(11) 0.0160(12)
C39 0.080(3) 0.0443(18) 0.0466(19) 0.0177(15) 0.0296(18) 0.0229(17)
C40 0.102(3) 0.058(2) 0.046(2) 0.0138(17) 0.034(2) 0.023(2)
C41 0.085(3) 0.067(2) 0.051(2) 0.0318(19) 0.033(2) 0.024(2)
C42 0.070(2) 0.052(2) 0.059(2) 0.0296(17) 0.0297(18) 0.0272(18)
C43 0.0519(19) 0.0423(17) 0.0468(18) 0.0171(14) 0.0208(15) 0.0211(14)
C44 0.0408(16) 0.0395(16) 0.0405(16) 0.0140(13) 0.0153(13) 0.0182(13)
C45 0.0358(15) 0.0351(14) 0.0361(15) 0.0098(12) 0.0111(12) 0.0184(12)
C46 0.0413(16) 0.0310(14) 0.0452(17) 0.0130(13) 0.0151(13) 0.0130(12)
C47 0.0401(16) 0.0308(14) 0.0322(14) 0.0046(11) 0.0077(12) 0.0115(12)
C48 0.0319(14) 0.0295(13) 0.0347(14) 0.0071(11) 0.0102(11) 0.0185(11)
C49 0.0356(15) 0.0283(13) 0.0382(15) 0.0102(12) 0.0117(12) 0.0147(11)
C50 0.0395(15) 0.0291(14) 0.0315(14) 0.0046(11) 0.0063(12) 0.0151(12)
C51 0.0433(17) 0.0421(17) 0.0444(17) 0.0170(14) 0.0117(14) 0.0154(14)
C52 0.057(2) 0.0375(16) 0.0510(19) 0.0201(15) 0.0186(16) 0.0133(15)
C53 0.065(2) 0.0436(18) 0.0529(19) 0.0264(15) 0.0193(17) 0.0261(16)
C54 0.051(2) 0.060(2) 0.073(2) 0.0347(19) 0.0109(18) 0.0285(17)
C55 0.0443(18) 0.0446(18) 0.063(2) 0.0238(16) 0.0068(16) 0.0128(15)
C56 0.0455(17) 0.0366(15) 0.0298(14) 0.0111(12) 0.0114(12) 0.0192(13)
C57 0.0395(15) 0.0324(14) 0.0337(15) 0.0113(12) 0.0112(12) 0.0150(12)
C58 0.0567(19) 0.0430(17) 0.0298(15) 0.0125(13) 0.0079(13) 0.0246(15)
C59 0.0503(18) 0.0332(15) 0.0355(15) 0.0053(12) 0.0109(13) 0.0209(13)
C60 0.0371(15) 0.0319(14) 0.0310(14) 0.0087(11) 0.0121(12) 0.0179(12)
C61 0.0413(16) 0.0339(14) 0.0314(14) 0.0085(12) 0.0054(12) 0.0171(12)
C62 0.0411(16) 0.0288(14) 0.0369(15) 0.0045(12) 0.0068(13) 0.0127(12)
C63 0.0355(15) 0.0276(13) 0.0336(15) 0.0094(11) 0.0131(12) 0.0141(11)
C64 0.0306(14) 0.0294(13) 0.0330(14) 0.0079(11) 0.0113(11) 0.0136(11)
C65 0.0344(14) 0.0298(13) 0.0270(13) 0.0080(11) 0.0113(11) 0.0142(11)
C66 0.0307(13) 0.0271(13) 0.0319(14) 0.0085(11) 0.0104(11) 0.0139(11)
C67 0.0322(14) 0.0251(13) 0.0346(14) 0.0066(11) 0.0114(11) 0.0134(11)
C68 0.0309(14) 0.0287(13) 0.0315(14) 0.0101(11) 0.0109(11) 0.0149(11)
C69 0.0334(14) 0.0234(12) 0.0386(15) 0.0105(11) 0.0105(12) 0.0134(11)
C70 0.0543(19) 0.0445(17) 0.0396(17) 0.0162(14) 0.0158(14) 0.0153(15)
C71 0.064(2) 0.060(2) 0.051(2) 0.0290(17) 0.0256(17) 0.0232(18)
C72 0.064(2) 0.085(3) 0.0407(19) 0.0323(19) 0.0236(17) 0.039(2)
C73 0.065(2) 0.066(2) 0.0356(17) 0.0098(16) 0.0112(16) 0.0317(19)
C74 0.0553(19) 0.0466(18) 0.0371(16) 0.0119(14) 0.0101(14) 0.0226(15)
C75 0.0389(16) 0.0405(16) 0.0368(15) 0.0148(13) 0.0142(13) 0.0186(13)
C76 0.0402(15) 0.0314(14) 0.0322(14) 0.0117(11) 0.0119(12) 0.0171(12)
C77 0.0401(16) 0.0290(14) 0.0389(16) 0.0112(12) 0.0131(13) 0.0126(12)
C78 0.0350(15) 0.0276(13) 0.0325(14) 0.0083(11) 0.0075(11) 0.0122(11)
C79 0.0365(14) 0.0259(13) 0.0308(14) 0.0084(11) 0.0112(11) 0.0171(11)
C80 0.0352(15) 0.0320(14) 0.0386(15) 0.0137(12) 0.0118(12) 0.0104(12)
C81 0.0351(15) 0.0361(15) 0.0343(15) 0.0075(12) 0.0050(12) 0.0109(12)
C82 0.0447(17) 0.0391(16) 0.0463(17) 0.0160(14) 0.0100(14) 0.0158(14)
C83 0.0533(19) 0.0460(18) 0.0500(18) 0.0235(15) 0.0117(15) 0.0266(16)
C84 0.066(2) 0.0405(17) 0.0510(18) 0.0274(15) 0.0257(16) 0.0283(16)
C85 0.0505(19) 0.0413(17) 0.063(2) 0.0260(16) 0.0216(16) 0.0146(15)
C86 0.0408(17) 0.0415(16) 0.0589(19) 0.0256(15) 0.0181(15) 0.0184(14)
C87 0.0423(16) 0.0328(14) 0.0355(15) 0.0145(12) 0.0164(12) 0.0191(12)
C88 0.0361(15) 0.0328(14) 0.0349(14) 0.0128(12) 0.0162(12) 0.0173(12)
C89 0.0382(15) 0.0280(14) 0.0352(15) 0.0069(11) 0.0107(12) 0.0104(12)
C90 0.0408(16) 0.0306(14) 0.0324(14) 0.0094(11) 0.0123(12) 0.0159(12)
C91 0.0359(14) 0.0273(13) 0.0324(14) 0.0085(11) 0.0146(12) 0.0156(11)
C92 0.0391(15) 0.0309(14) 0.0346(15) 0.0073(12) 0.0077(12) 0.0143(12)
C93 0.0442(16) 0.0359(15) 0.0348(15) 0.0132(12) 0.0081(13) 0.0186(13)
S1 0.0572(7) 0.0461(6) 0.1083(11) 0.0028(6) 0.0358(7) 0.0211(6)
O1S 0.161(3) 0.097(2) 0.180(4) 0.064(2) 0.103(3) 0.105(3)
C1S 0.274(11) 0.233(9) 0.151(7) 0.100(7) 0.065(7) 0.186(9)
C2S 0.096(4) 0.090(4) 0.144(5) -0.012(3) 0.063(4) 0.017(3)
S2 0.0430(5) 0.0702(6) 0.0565(6) 0.0171(5) 0.0176(4) 0.0265(5)
O2S 0.0708(16) 0.0821(17) 0.0668(16) 0.0345(13) 0.0420(13) 0.0489(14)
C3S 0.099(4) 0.090(3) 0.099(4) -0.004(3) 0.039(3) 0.049(3)
C4S 0.084(3) 0.087(3) 0.078(3) 0.037(2) 0.042(2) 0.034(2)
S3 0.0558(8) 0.0452(6) 0.0490(7) 0.0124(5) 0.0248(6) 0.0275(6)
O3S 0.155(3) 0.085(2) 0.081(2) 0.0373(16) 0.076(2) 0.075(2)
C5S 0.098(3) 0.071(2) 0.069(2) 0.039(2) 0.049(2) 0.048(2)
C6S 0.076(3) 0.0478(19) 0.062(2) 0.0116(17) 0.0250(19) 0.0352(18)

loop_
_atom_type_symbol
_atom_type_description
_atom_type_scat_dispersion_real
_atom_type_scat_dispersion_imag
_atom_type_scat_source
C C 0.0033 0.0016 'International Tables Vol C Tables 4.2.6.8 and 6.1.1.4'
H H 0.0000 0.0000 'International Tables Vol C Tables 4.2.6.8 and 6.1.1.4'
O O 0.0106 0.0060 'International Tables Vol C Tables 4.2.6.8 and 6.1.1.4'
S S 0.1246 0.1234 'International Tables Vol C Tables 4.2.6.8 and 6.1.1.4'

loop_
_geom_angle_atom_site_label_1
_geom_angle_atom_site_label_2
_geom_angle_atom_site_label_3
_geom_angle
O2 C1 O1 123.4(3)
O2 C1 C2 119.4(3)
O1 C1 C2 117.3(3)
C3 C2 C7 119.0(3)
C3 C2 C1 120.5(3)
C7 C2 C1 120.3(3)
C2 C3 C4 121.7(3)
C3 C4 C5 118.5(3)
C3 C4 C17 119.3(2)
C5 C4 C17 122.2(3)
O3 C5 C6 124.0(2)
O3 C5 C4 115.5(3)
C6 C5 C4 120.6(3)
C7 C6 C5 118.8(3)
C7 C6 C29 118.7(3)
C5 C6 C29 122.4(3)
C2 C7 C6 121.4(3)
C9 C8 C13 121.1(3)
C10 C9 C8 120.2(3)
C9 C10 C11 119.4(3)
C12 C11 C10 119.9(3)
C11 C12 C13 122.0(3)
C12 C13 C8 117.3(3)
C12 C13 C14 121.4(3)
C8 C13 C14 121.3(3)
C15 C14 C19 117.8(3)
C15 C14 C13 120.5(3)
C19 C14 C13 121.6(3)
C14 C15 C16 121.3(3)
C15 C16 C17 121.8(3)
C18 C17 C16 117.5(3)
C18 C17 C4 123.1(3)
C16 C17 C4 119.4(3)
C17 C18 C19 120.6(3)
C18 C19 C14 121.0(3)
C21 C20 C25 120.5(4)
C22 C21 C20 120.5(3)
C23 C22 C21 119.7(3)
C22 C23 C24 120.0(4)
C25 C24 C23 121.4(3)
C24 C25 C20 117.8(3)
C24 C25 C26 120.9(3)
C20 C25 C26 121.3(3)
C31 C26 C27 117.9(3)
C31 C26 C25 121.0(3)
C27 C26 C25 121.1(3)
C28 C27 C26 120.7(3)
C29 C28 C27 121.4(3)
C28 C29 C30 117.8(3)
C28 C29 C6 120.7(3)
C30 C29 C6 121.3(3)
C31 C30 C29 120.8(3)
C26 C31 C30 121.3(3)
O5 C32 O4 123.4(2)
O5 C32 C33 121.9(2)
O4 C32 C33 114.7(2)
C34 C33 C38 119.2(2)
C34 C33 C32 121.6(2)
C38 C33 C32 119.2(2)
C33 C34 C35 121.6(2)
C34 C35 C36 118.4(2)
C34 C35 C48 119.5(2)
C36 C35 C48 122.0(2)
O6 C36 C37 117.1(2)
O6 C36 C35 122.0(2)
C37 C36 C35 120.8(2)
C38 C37 C36 118.2(2)
C38 C37 C60 119.0(2)
C36 C37 C60 122.8(2)
C33 C38 C37 121.7(2)
C40 C39 C44 120.7(3)
C41 C40 C39 120.4(3)
C42 C41 C40 119.6(3)
C41 C42 C43 120.5(3)
C42 C43 C44 120.8(3)
C39 C44 C43 117.9(3)
C39 C44 C45 121.0(3)
C43 C44 C45 121.0(3)
C50 C45 C46 117.4(2)
C50 C45 C44 120.7(2)
C46 C45 C44 121.9(2)
C47 C46 C45 121.3(3)
C46 C47 C48 121.2(3)
C47 C48 C49 118.0(2)
C47 C48 C35 121.0(2)
C49 C48 C35 120.9(2)
C50 C49 C48 121.0(2)
C49 C50 C45 121.1(2)
C56 C51 C52 120.8(3)
C53 C52 C51 120.2(3)
C54 C53 C52 119.4(3)
C53 C54 C55 120.7(3)
C56 C55 C54 120.9(3)
C55 C56 C51 118.0(3)
C55 C56 C57 121.5(3)
C51 C56 C57 120.5(3)
C62 C57 C58 118.2(2)
C62 C57 C56 120.2(2)
C58 C57 C56 121.6(2)
C57 C58 C59 120.5(3)
C58 C59 C60 121.6(3)
C61 C60 C59 117.2(2)
C61 C60 C37 122.5(2)
C59 C60 C37 120.3(2)
C62 C61 C60 121.1(3)
C57 C62 C61 121.5(3)
O8 C63 O7 123.2(2)
O8 C63 C64 121.7(2)
O7 C63 C64 115.1(2)
C65 C64 C69 119.5(2)
C65 C64 C63 118.3(2)
C69 C64 C63 122.1(2)
C64 C65 C66 121.7(2)
C65 C66 C67 118.0(2)
C65 C66 C91 118.7(2)
C67 C66 C91 123.3(2)
O9 C67 C68 121.5(2)
O9 C67 C66 117.4(2)
C68 C67 C66 121.1(2)
C69 C68 C67 118.3(2)
C69 C68 C79 119.4(2)
C67 C68 C79 122.3(2)
C64 C69 C68 121.4(2)
C71 C70 C75 121.2(3)
C72 C71 C70 120.5(3)
C71 C72 C73 119.7(3)
C74 C73 C72 119.6(3)
C73 C74 C75 121.5(3)
C74 C75 C70 117.4(3)
C74 C75 C76 121.7(3)
C70 C75 C76 120.8(3)
C77 C76 C81 116.7(2)
C77 C76 C75 121.2(2)
C81 C76 C75 122.1(2)
C78 C77 C76 121.5(3)
C77 C78 C79 121.8(2)
C80 C79 C78 117.1(2)
C80 C79 C68 122.5(2)
C78 C79 C68 120.4(2)
C81 C80 C79 121.5(2)
C80 C81 C76 121.3(3)
C83 C82 C87 121.1(3)
C84 C83 C82 120.2(3)
C83 C84 C85 119.8(3)
C84 C85 C86 119.7(3)
C87 C86 C85 121.3(3)
C86 C87 C82 117.9(3)
C86 C87 C88 120.9(2)
C82 C87 C88 121.2(2)
C93 C88 C89 117.3(2)
C93 C88 C87 121.3(2)
C89 C88 C87 121.4(2)
C90 C89 C88 121.8(2)
C89 C90 C91 120.9(3)
C92 C91 C90 117.2(2)
C92 C91 C66 120.1(2)
C90 C91 C66 122.6(2)
C93 C92 C91 122.0(3)
C92 C93 C88 120.8(3)
O1S S1 C2S 110.9(3)
O1S S1 C1S 104.6(3)
C2S S1 C1S 97.8(4)
S1A O1S S1 49.2(3)
S1A C1S S1 37.8(2)
S1 C2S S1A 35.42(18)
O2S S2 C4S 108.31(19)
O2S S2 C3S 105.5(2)
C4S S2 C3S 96.8(2)
S2A O2S S2 50.9(5)
S2A C3S S2 42.3(5)
S2 C4S S2A 41.8(4)
O3S S3 C5S 109.4(2)
O3S S3 C6S 108.35(18)
C5S S3 C6S 98.20(18)
S3A O3S S3 44.21(18)
S3A C5S S3 34.52(13)
S3A C6S S3 34.01(13)
O1S S1A C1S 124.9(5)
O1S S1A C2S 114.1(4)
C1S S1A C2S 95.7(4)
O2S S2A C3S 113.9(8)
O2S S2A C4S 110.4(7)
C3S S2A C4S 101.0(6)
O3S S3A C5S 120.0(3)
O3S S3A C6S 120.2(3)
C5S S3A C6S 100.9(2)

loop_
_geom_bond_atom_site_label_1
_geom_bond_atom_site_label_2
_geom_bond_distance
O1 C1 1.272(3)
O2 C1 1.260(4)
O3 C5 1.349(3)
O4 C32 1.308(3)
O5 C32 1.228(3)
O6 C36 1.356(3)
O7 C63 1.301(3)
O8 C63 1.230(3)
O9 C67 1.356(3)
C1 C2 1.477(4)
C2 C3 1.386(4)
C2 C7 1.387(4)
C3 C4 1.392(4)
C4 C5 1.411(4)
C4 C17 1.482(4)
C5 C6 1.402(4)
C6 C7 1.395(4)
C6 C29 1.492(4)
C8 C9 1.383(5)
C8 C13 1.393(4)
C9 C10 1.377(5)
C10 C11 1.383(5)
C11 C12 1.372(5)
C12 C13 1.386(4)
C13 C14 1.477(4)
C14 C15 1.369(4)
C14 C19 1.396(4)
C15 C16 1.370(4)
C16 C17 1.388(4)
C17 C18 1.385(4)
C18 C19 1.389(4)
C20 C21 1.384(5)
C20 C25 1.386(4)
C21 C22 1.376(5)
C22 C23 1.353(5)
C23 C24 1.389(4)
C24 C25 1.378(5)
C25 C26 1.497(4)
C26 C31 1.380(4)
C26 C27 1.390(4)
C27 C28 1.385(4)
C28 C29 1.380(4)
C29 C30 1.390(4)
C30 C31 1.383(4)
C32 C33 1.479(3)
C33 C34 1.383(4)
C33 C38 1.386(4)
C34 C35 1.389(3)
C35 C36 1.409(3)
C35 C48 1.487(4)
C36 C37 1.407(4)
C37 C38 1.391(3)
C37 C60 1.488(4)
C39 C40 1.380(5)
C39 C44 1.389(4)
C40 C41 1.377(5)
C41 C42 1.366(5)
C42 C43 1.379(4)
C43 C44 1.394(4)
C44 C45 1.491(4)
C45 C50 1.400(4)
C45 C46 1.400(4)
C46 C47 1.373(4)
C47 C48 1.390(4)
C48 C49 1.395(4)
C49 C50 1.380(4)
C51 C56 1.384(4)
C51 C52 1.390(4)
C52 C53 1.365(5)
C53 C54 1.365(5)
C54 C55 1.381(4)
C55 C56 1.376(4)
C56 C57 1.490(4)
C57 C62 1.378(4)
C57 C58 1.385(4)
C58 C59 1.388(4)
C59 C60 1.392(4)
C60 C61 1.390(4)
C61 C62 1.384(4)
C63 C64 1.480(3)
C64 C65 1.384(3)
C64 C69 1.389(4)
C65 C66 1.392(3)
C66 C67 1.414(4)
C66 C91 1.491(3)
C67 C68 1.409(3)
C68 C69 1.389(3)
C68 C79 1.489(3)
C70 C71 1.382(4)
C70 C75 1.395(4)
C71 C72 1.367(5)
C72 C73 1.387(5)
C73 C74 1.387(4)
C74 C75 1.388(4)
C75 C76 1.490(4)
C76 C77 1.398(4)
C76 C81 1.398(4)
C77 C78 1.370(4)
C78 C79 1.394(4)
C79 C80 1.385(4)
C80 C81 1.385(4)
C82 C83 1.384(4)
C82 C87 1.390(4)
C83 C84 1.371(4)
C84 C85 1.382(4)
C85 C86 1.388(4)
C86 C87 1.381(4)
C87 C88 1.491(4)
C88 C93 1.388(4)
C88 C89 1.393(4)
C89 C90 1.380(4)
C90 C91 1.392(4)
C91 C92 1.389(4)
C92 C93 1.383(4)
S1 O1S 1.419(3)
S1 C2S 1.720(5)
S1 C1S 1.749(6)
O1S S1A 1.181(5)
C1S S1A 1.646(8)
C2S S1A 1.875(7)
S2 O2S 1.484(2)
S2 C4S 1.761(4)
S2 C3S 1.793(4)
O2S S2A 1.438(12)
C3S S2A 1.679(12)
C4S S2A 1.764(12)
S3 O3S 1.433(3)
S3 C5S 1.744(4)
S3 C6S 1.779(3)
O3S S3A 1.269(4)
C5S S3A 1.721(5)
C6S S3A 1.733(4)

loop_
_geom_hbond_atom_site_label_D
_geom_hbond_atom_site_label_H
_geom_hbond_atom_site_label_A
_geom_hbond_distance_DH
_geom_hbond_distance_HA
_geom_hbond_distance_DA
_geom_hbond_angle_DHA
_geom_hbond_site_symmetry_A
O1 H1O O2 0.854(10) 1.773(18) 2.614(3) 168(6) 2_766
O3 H3O O1S 0.856(10) 1.82(2) 2.590(3) 148(4) 2_756
O4 H4O O8 0.852(10) 1.753(11) 2.605(3) 177(3) 1_556
O6 H6O O2S 0.848(10) 1.945(19) 2.693(3) 147(3) .
O7 H7O O5 0.846(10) 1.792(13) 2.630(3) 171(5) 1_554
O9 H9O O3S 0.83 1.85 2.656(3) 163.5 .
